data_2208998
loop_
_publ_author_name
'Xu-Cheng Fu'
'Ming-Tian Li'
'Chenggang Wang'
'Xiao-Yan Wang'
'Xiao-Tao Deng'

_publ_section_title
;
 A new polymorph of poly[tetraaquadi-\m~3~-malonato-dicadmium(II)]
;
_journal_coeditor_code SJ2033
_journal_issue 5
_journal_name_full 'Acta Crystallographica Section E'
_journal_page_first m959
_journal_page_last m961
_journal_paper_doi 10.1107/S160053680601155X
_journal_volume 62
_journal_year 2006
_chemical_formula_iupac '[Cd2 (C3 H2 O4)2 (H2 O)4]'
_chemical_formula_moiety 'C3 H6 Cd O6'
_chemical_formula_sum 'C3 H6 Cd O6'
_chemical_formula_weight 250.48
_chemical_name_common '[Cd~2~(mal)~2~(H2O)~4~(u-mal)]'
_chemical_name_systematic
;
poly[tetraaquadi-\m~3~-malonatodicadmium(II)]
;
_space_group_IT_number 15
_symmetry_cell_setting monoclinic
_symmetry_space_group_name_Hall '-C 2yc'
_symmetry_space_group_name_H-M 'C 1 2/c 1'
_atom_sites_solution_hydrogens geom
_atom_sites_solution_primary direct
_atom_sites_solution_secondary difmap
_audit_creation_method SHELXL-97
_cell_angle_alpha 90.00
_cell_angle_beta 116.02(3)
_cell_angle_gamma 90.00
_cell_formula_units_Z 8
_cell_length_a 14.680(3)
_cell_length_b 7.2790(15)
_cell_length_c 13.198(3)
_cell_measurement_reflns_used 3478
_cell_measurement_temperature 293(2)
_cell_measurement_theta_max 28.17
_cell_measurement_theta_min 2.80
_cell_volume 1267.3(6)
_computing_cell_refinement 'SAINT (Bruker, 2000)'
_computing_data_collection 'SMART (Bruker 2000)'
_computing_data_reduction SAINT
_computing_molecular_graphics 'SHELXTL (Bruker, 1997)'
_computing_publication_material SHELXTL
_computing_structure_refinement 'SHELXL97 (Sheldrick, 1997)'
_computing_structure_solution 'SHELXS97 (Sheldrick, 1997)'
_diffrn_ambient_temperature 293(2)
_diffrn_measured_fraction_theta_full 0.994
_diffrn_measured_fraction_theta_max 0.994
_diffrn_measurement_device_type 'Bruker CCD area detector'
_diffrn_measurement_method '\f and \w scans'
_diffrn_radiation_monochromator graphite
_diffrn_radiation_source 'fine-focus sealed tube'
_diffrn_radiation_type MoK\a
_diffrn_radiation_wavelength 0.71073
_diffrn_reflns_av_R_equivalents 0.0227
_diffrn_reflns_av_sigmaI/netI 0.0244
_diffrn_reflns_limit_h_max 16
_diffrn_reflns_limit_h_min -18
_diffrn_reflns_limit_k_max 6
_diffrn_reflns_limit_k_min -9
_diffrn_reflns_limit_l_max 16
_diffrn_reflns_limit_l_min -15
_diffrn_reflns_number 3478
_diffrn_reflns_theta_full 26.98
_diffrn_reflns_theta_max 26.98
_diffrn_reflns_theta_min 3.09
_diffrn_standards_number 0
_exptl_absorpt_coefficient_mu 3.417
_exptl_absorpt_correction_T_max 0.505
_exptl_absorpt_correction_T_min 0.185
_exptl_absorpt_correction_type multi-scan
_exptl_absorpt_process_details 'SADABS, (Bruker 2000)'
_exptl_crystal_colour colorless
_exptl_crystal_density_diffrn 2.626
_exptl_crystal_density_method 'not measured'
_exptl_crystal_description needle
_exptl_crystal_F_000 960
_exptl_crystal_size_max 0.56
_exptl_crystal_size_mid 0.43
_exptl_crystal_size_min 0.20
_refine_diff_density_max 0.752
_refine_diff_density_min -2.571
_refine_ls_extinction_method none
_refine_ls_goodness_of_fit_ref 1.238
_refine_ls_hydrogen_treatment mixed
_refine_ls_matrix_type full
_refine_ls_number_parameters 109
_refine_ls_number_reflns 1377
_refine_ls_number_restraints 6
_refine_ls_restrained_S_all 1.236
_refine_ls_R_factor_all 0.0308
_refine_ls_R_factor_gt 0.0304
_refine_ls_shift/su_max 0.002
_refine_ls_shift/su_mean 0.000
_refine_ls_structure_factor_coef Fsqd
_refine_ls_weighting_details 'calc w=1/[\s^2^(Fo^2^)+(0.054P)^2^+1.7017P] where P=(Fo^2^+2Fc^2^)/3'
_refine_ls_weighting_scheme calc
_refine_ls_wR_factor_gt 0.0853
_refine_ls_wR_factor_ref 0.0857
_reflns_number_gt 1353
_reflns_number_total 1377
_reflns_threshold_expression I>2\s(I)
_cod_data_source_file sj2033.cif
_cod_data_source_block I
_cod_depositor_comments
;
The following automatic conversions were performed:
'_symmetry_cell_setting' value 'Monoclinic' changed to 'monoclinic'
according to '/home/saulius/struct/CIF-dictionaries/cif_core.dic'
dictionary named 'cif_core.dic' version 2.4.1 from 2010-06-29.

Automatic conversion script
Id: cif_fix_enum 1527 2010-12-29 10:47:43Z saulius 

The following automatic conversions were performed:

'_symmetry_cell_setting' value 'Monoclinic' changed to 'monoclinic'
according to /home/saulius/struct/CIF-dictionaries/cif_core.dic
dictionary named 'cif_core.dic' version 2.4.1 from 2010-06-29.

Automatic conversion script
Id: cif_fix_values 1715 2011-07-08 13:25:40Z adriana 
;
_cod_original_cell_volume 1267.3(4)
_cod_original_sg_symbol_H-M 'C 2/c '
_cod_database_code 2208998
_cod_database_fobs_code 2208998

loop_
_symmetry_equiv_pos_as_xyz
'x, y, z'
'-x, y, -z+1/2'
'x+1/2, y+1/2, z'
'-x+1/2, y+1/2, -z+1/2'
'-x, -y, -z'
'x, -y, z-1/2'
'-x+1/2, -y+1/2, -z'
'x+1/2, -y+1/2, z-1/2'

loop_
_atom_site_type_symbol
_atom_site_label
_atom_site_fract_x
_atom_site_fract_y
_atom_site_fract_z
_atom_site_U_iso_or_equiv
_atom_site_adp_type
_atom_site_calc_flag
_atom_site_refinement_flags
_atom_site_occupancy
Cd Cd1 0.7500 0.7500 0.5000 0.02193(15) Uani d S 1
Cd Cd2 0.5000 0.36953(4) 0.2500 0.02134(15) Uani d S 1
O O3 0.6689(2) 0.5972(3) 0.3393(2) 0.0276(5) Uani d . 1
O O4 0.55013(19) 0.6012(3) 0.1654(2) 0.0307(5) Uani d . 1
O O1 0.6891(2) 1.0084(3) 0.3904(2) 0.0342(6) Uani d . 1
O O2 0.6022(2) 1.1477(3) 0.2265(2) 0.0287(6) Uani d . 1
C C1 0.6511(2) 1.0137(4) 0.2842(3) 0.0203(6) Uani d . 1
C C2 0.6668(3) 0.8512(4) 0.2204(3) 0.0231(6) Uani d . 1
H H2A 0.6333 0.8768 0.1402 0.028 Uiso calc R 1
H H2B 0.7387 0.8373 0.2420 0.028 Uiso calc R 1
O O5 0.8949(2) 0.7616(6) 0.4770(3) 0.0550(11) Uani d D 1
C C3 0.6259(2) 0.6726(4) 0.2433(3) 0.0189(6) Uani d . 1
O O6 0.4070(2) 0.2895(4) 0.0569(2) 0.0308(6) Uani d D 1
H H5B 0.906(5) 0.726(10) 0.424(4) 0.09(2) Uiso d D 1
H H5A 0.949(3) 0.801(8) 0.528(3) 0.056(16) Uiso d D 1
H H6B 0.364(3) 0.205(5) 0.047(4) 0.047(14) Uiso d D 1
H H6A 0.369(4) 0.374(5) 0.020(5) 0.056(19) Uiso d D 1

loop_
_atom_site_aniso_label
_atom_site_aniso_U_11
_atom_site_aniso_U_22
_atom_site_aniso_U_33
_atom_site_aniso_U_12
_atom_site_aniso_U_13
_atom_site_aniso_U_23
Cd1 0.0221(2) 0.0245(2) 0.0166(2) 0.00195(11) 0.00603(15) 0.00434(11)
Cd2 0.0288(2) 0.0169(2) 0.0207(2) 0.000 0.01308(16) 0.000
O3 0.0334(13) 0.0215(11) 0.0229(12) -0.0016(10) 0.0077(10) 0.0034(9)
O4 0.0296(12) 0.0292(12) 0.0243(12) -0.0089(10) 0.0036(10) 0.0009(9)
O1 0.0552(17) 0.0231(12) 0.0204(12) 0.0106(11) 0.0128(12) 0.0027(9)
O2 0.0385(14) 0.0241(12) 0.0258(12) 0.0127(10) 0.0161(11) 0.0072(9)
C1 0.0222(14) 0.0175(14) 0.0216(15) 0.0001(11) 0.0099(12) 0.0026(11)
C2 0.0314(16) 0.0186(14) 0.0245(16) -0.0013(12) 0.0172(14) -0.0002(11)
O5 0.0232(14) 0.115(3) 0.0305(17) -0.0164(16) 0.0147(13) -0.0240(17)
C3 0.0207(14) 0.0160(13) 0.0210(15) 0.0017(11) 0.0101(12) 0.0005(12)
O6 0.0382(14) 0.0272(13) 0.0254(13) -0.0009(12) 0.0125(11) 0.0003(11)

loop_
_atom_type_symbol
_atom_type_description
_atom_type_scat_dispersion_real
_atom_type_scat_dispersion_imag
_atom_type_scat_source
C C 0.0033 0.0016 'International Tables Vol C Tables 4.2.6.8 and 6.1.1.4'
H H 0.0000 0.0000 'International Tables Vol C Tables 4.2.6.8 and 6.1.1.4'
Cd Cd -0.8075 1.2024 'International Tables Vol C Tables 4.2.6.8 and 6.1.1.4'
O O 0.0106 0.0060 'International Tables Vol C Tables 4.2.6.8 and 6.1.1.4'

loop_
_geom_angle_atom_site_label_1
_geom_angle_atom_site_label_2
_geom_angle_atom_site_label_3
_geom_angle_site_symmetry_1
_geom_angle_site_symmetry_3
_geom_angle
_geom_angle_publ_flag
O3 Cd1 O3 7_666 . 180.0000(10) yes
O3 Cd1 O5 7_666 . 88.17(11) ?
O3 Cd1 O5 . . 91.83(11) ?
O3 Cd1 O5 7_666 7_666 91.83(11) ?
O3 Cd1 O5 . 7_666 88.17(11) ?
O5 Cd1 O5 . 7_666 180.00(2) yes
O3 Cd1 O1 7_666 7_666 84.94(10) yes
O3 Cd1 O1 . 7_666 95.06(10) ?
O5 Cd1 O1 . 7_666 89.20(13) ?
O5 Cd1 O1 7_666 7_666 90.80(13) ?
O3 Cd1 O1 7_666 . 95.06(10) ?
O3 Cd1 O1 . . 84.94(10) ?
O5 Cd1 O1 . . 90.80(13) ?
O5 Cd1 O1 7_666 . 89.20(13) ?
O1 Cd1 O1 7_666 . 180.00(13) yes
O4 Cd2 O4 2_655 . 86.41(14) yes
O4 Cd2 O2 2_655 2_645 94.68(10) yes
O4 Cd2 O2 . 2_645 159.19(9) yes
O4 Cd2 O2 2_655 1_545 159.19(9) yes
O4 Cd2 O2 . 1_545 94.68(10) yes
O2 Cd2 O2 2_645 1_545 91.60(14) ?
O4 Cd2 O6 2_655 2_655 79.40(9) ?
O4 Cd2 O6 . 2_655 122.78(9) ?
O2 Cd2 O6 2_645 2_655 77.69(10) ?
O2 Cd2 O6 1_545 2_655 82.61(10) ?
O4 Cd2 O6 2_655 . 122.78(9) ?
O4 Cd2 O6 . . 79.40(9) ?
O2 Cd2 O6 2_645 . 82.61(10) ?
O2 Cd2 O6 1_545 . 77.69(10) ?
O6 Cd2 O6 2_655 . 151.61(14) yes
C3 O3 Cd1 . . 124.2(2) ?
C3 O4 Cd2 . . 105.2(2) ?
C1 O1 Cd1 . . 125.7(2) ?
C1 O2 Cd2 . 1_565 133.9(2) ?
O2 C1 O1 . . 123.8(3) yes
O2 C1 C2 . . 116.9(3) ?
O1 C1 C2 . . 119.3(3) ?
C3 C2 C1 . . 112.7(3) ?
C3 C2 H2A . . 109.1 ?
C1 C2 H2A . . 109.1 ?
C3 C2 H2B . . 109.1 ?
C1 C2 H2B . . 109.1 ?
H2A C2 H2B . . 107.8 ?
Cd1 O5 H5B . . 130(4) ?
Cd1 O5 H5A . . 121(4) ?
H5B O5 H5A . . 109(5) ?
O4 C3 O3 . . 121.1(3) yes
O4 C3 C2 . . 118.7(3) ?
O3 C3 C2 . . 120.2(3) ?
Cd2 O6 H6B . . 113(4) ?
Cd2 O6 H6A . . 112(4) ?
H6B O6 H6A . . 101(4) ?

loop_
_geom_bond_atom_site_label_1
_geom_bond_atom_site_label_2
_geom_bond_site_symmetry_2
_geom_bond_distance
_geom_bond_publ_flag
Cd1 O3 7_666 2.222(3) yes
Cd1 O3 . 2.222(3) yes
Cd1 O5 . 2.278(3) yes
Cd1 O5 7_666 2.278(3) yes
Cd1 O1 7_666 2.301(2) yes
Cd1 O1 . 2.301(2) yes
Cd2 O4 2_655 2.314(3) yes
Cd2 O4 . 2.314(3) yes
Cd2 O2 2_645 2.316(2) yes
Cd2 O2 1_545 2.316(2) yes
Cd2 O6 2_655 2.376(3) yes
Cd2 O6 . 2.376(3) yes
O3 C3 . 1.267(4) yes
O4 C3 . 1.249(4) yes
O1 C1 . 1.261(4) yes
O2 C1 . 1.252(4) yes
O2 Cd2 1_565 2.316(2) yes
C1 C2 . 1.528(4) ?
C2 C3 . 1.517(4) ?
C2 H2A . 0.9700 ?
C2 H2B . 0.9700 ?
O5 H5B . 0.83(2) ?
O5 H5A . 0.836(19) ?
O6 H6B . 0.842(19) ?
O6 H6A . 0.830(19) ?

loop_
_geom_hbond_atom_site_label_D
_geom_hbond_atom_site_label_H
_geom_hbond_atom_site_label_A
_geom_hbond_site_symmetry_A
_geom_hbond_distance_DH
_geom_hbond_distance_HA
_geom_hbond_distance_DA
_geom_hbond_angle_DHA
_geom_hbond_publ_flag
O5 H5B O2 4_645 0.83(2) 2.02(2) 2.829(4) 167(6) yes
O5 H5B O6 4_655 0.83(2) 2.69(6) 3.138(4) 116(5) yes
O5 H5A O4 8_566 0.836(19) 1.91(2) 2.720(4) 164(5) yes
O6 H6B O1 2_645 0.842(19) 1.98(3) 2.742(4) 150(5) yes
O6 H6A O3 2_655 0.830(19) 2.70(6) 3.077(4) 109(5) yes
O6 H6A O1 8_465 0.830(19) 2.58(3) 3.325(4) 150(5) yes
